data_4127539
loop_
_publ_author_name
'Song, Fangyuan'
'Al-Ameed, Karrar'
'Schilling, Mauro'
'Fox, Thomas'
'Luber, Sandra'
'Patzke, Greta R.'

_publ_section_title
;
 Mechanistically Driven Control over Cubane Oxo Cluster Catalysts.
;
_journal_issue 22
_journal_name_full 'Journal of the American Chemical Society'
_journal_page_first 8846
_journal_page_last 8857
_journal_paper_doi 10.1021/jacs.9b01356
_journal_volume 141
_journal_year 2019
_chemical_formula_moiety 'C50 H45 N8 Ni4 O14, Cl, H2 O, 10.5(O)'
_chemical_formula_sum 'C50 H68 Cl N8 Ni4 O25.5'
_chemical_formula_weight 1459.41
_space_group_crystal_system monoclinic
_space_group_IT_number 14
_space_group_name_Hall '-P 2ybc'
_space_group_name_H-M_alt 'P 1 21/c 1'
_symmetry_space_group_name_Hall '-P 2ybc'
_symmetry_space_group_name_H-M 'P 1 21/c 1'
_atom_sites_solution_hydrogens mixed
_audit_creation_date 2019-01-16
_audit_creation_method
;
Olex2 1.2
(compiled 2018.05.29 svn.r3508 for OlexSys, GUI svn.r5506)
;
_cell_angle_alpha 90
_cell_angle_beta 100.333(2)
_cell_angle_gamma 90
_cell_formula_units_Z 4
_cell_length_a 11.9510(3)
_cell_length_b 24.1715(5)
_cell_length_c 21.5060(6)
_cell_measurement_reflns_used 21704
_cell_measurement_temperature 183.00(10)
_cell_measurement_theta_max 26.3350
_cell_measurement_theta_min 2.1410
_cell_volume 6111.8(3)
_computing_cell_refinement 'CrysAlisPro 1.171.39.9b (Rigaku OD, 2015)'
_computing_data_collection 'CrysAlisPro 1.171.39.9b (Rigaku OD, 2015)'
_computing_data_reduction 'CrysAlisPro 1.171.39.9b (Rigaku OD, 2015)'
_computing_molecular_graphics 'Olex2 (Dolomanov et al., 2009)'
_computing_publication_material 'Olex2 (Dolomanov et al., 2009)'
_computing_structure_refinement 'ShelXL (Sheldrick, 2015)'
_computing_structure_solution 'SHELXT 2018/2 (Sheldrick, 2018)'
_diffrn_ambient_environment N~2~
_diffrn_ambient_temperature 183.00(10)
_diffrn_detector 'CCD plate'
_diffrn_detector_type 'Pilatus 200K'
_diffrn_measured_fraction_theta_full 0.999
_diffrn_measured_fraction_theta_max 0.999
_diffrn_measurement_details
;
List of Runs (angles in degrees, time in seconds):

  # Type    Start    End  Width  t~exp~   \w     \q     \k     \f   Frames
--------------------------------------------------------------------------
  1  \w    -15.00  84.00   0.50  100.00    --    3.20  19.00 -30.00  198
  2  \w    -27.00  39.00   0.50  100.00    --    3.20 -99.00 120.00  132
  3  \w    -27.00  32.00   0.50  100.00    --   -4.14 -99.00 -60.00  118
  4  \w    -64.00  20.00   0.50  100.00    --    3.20 -38.00 -60.00  168
  5  \w     38.00  84.00   0.50  100.00    --    3.20 178.00 -60.00   92
;
_diffrn_measurement_device 'four-circle diffractometer'
_diffrn_measurement_device_type 'XtaLAB Synergy, Dualflex, Pilatus 200K'
_diffrn_measurement_method '\w scans'
_diffrn_orient_matrix_type 'CrysAlisPro convention (1999,Acta A55,543-557)'
_diffrn_orient_matrix_UB_11 0.0125254000
_diffrn_orient_matrix_UB_12 -0.0262267000
_diffrn_orient_matrix_UB_13 -0.0118291000
_diffrn_orient_matrix_UB_21 0.0223568000
_diffrn_orient_matrix_UB_22 0.0131419000
_diffrn_orient_matrix_UB_23 -0.0246336000
_diffrn_orient_matrix_UB_31 0.0546144000
_diffrn_orient_matrix_UB_32 0.0006460000
_diffrn_orient_matrix_UB_33 0.0194221000
_diffrn_radiation_monochromator mirror
_diffrn_radiation_probe x-ray
_diffrn_radiation_type MoK\a
_diffrn_radiation_wavelength 0.71073
_diffrn_reflns_av_R_equivalents 0.0441
_diffrn_reflns_av_unetI/netI 0.0307
_diffrn_reflns_Laue_measured_fraction_full 0.999
_diffrn_reflns_Laue_measured_fraction_max 0.999
_diffrn_reflns_limit_h_max 14
_diffrn_reflns_limit_h_min -14
_diffrn_reflns_limit_k_max 29
_diffrn_reflns_limit_k_min -30
_diffrn_reflns_limit_l_max 26
_diffrn_reflns_limit_l_min -26
_diffrn_reflns_number 66759
_diffrn_reflns_point_group_measured_fraction_full 0.999
_diffrn_reflns_point_group_measured_fraction_max 0.999
_diffrn_reflns_theta_full 25.242
_diffrn_reflns_theta_max 26.373
_diffrn_reflns_theta_min 1.925
_diffrn_source 'micro-focus sealed X-ray tube'
_diffrn_source_type 'PhotonJet (Mo) X-ray Source'
_exptl_absorpt_coefficient_mu 1.346
_exptl_absorpt_correction_T_max 1.000
_exptl_absorpt_correction_T_min 0.833
_exptl_absorpt_correction_type gaussian
_exptl_absorpt_process_details
;
CrysAlisPro 1.171.39.9b (Rigaku Oxford Diffraction, 2015)
Numerical absorption correction based on gaussian integration over
            a multifaceted crystal model
Empirical absorption correction using spherical harmonics,
 implemented in SCALE3 ABSPACK scaling algorithm.
;
_exptl_crystal_colour 'clear greenish green'
_exptl_crystal_colour_lustre clear
_exptl_crystal_colour_modifier greenish
_exptl_crystal_colour_primary green
_exptl_crystal_density_diffrn 1.586
_exptl_crystal_description prism
_exptl_crystal_F_000 3028
_exptl_crystal_size_max 0.115
_exptl_crystal_size_mid 0.104
_exptl_crystal_size_min 0.042
_refine_diff_density_max 1.137
_refine_diff_density_min -0.616
_refine_diff_density_rms 0.094
_refine_ls_extinction_method none
_refine_ls_goodness_of_fit_ref 1.030
_refine_ls_hydrogen_treatment mixed
_refine_ls_matrix_type full
_refine_ls_number_parameters 857
_refine_ls_number_reflns 12486
_refine_ls_number_restraints 1
_refine_ls_restrained_S_all 1.030
_refine_ls_R_factor_all 0.0515
_refine_ls_R_factor_gt 0.0413
_refine_ls_shift/su_max 0.002
_refine_ls_shift/su_mean 0.000
_refine_ls_structure_factor_coef Fsqd
_refine_ls_weighting_details 'w=1/[\s^2^(Fo^2^)+(0.0635P)^2^+10.7619P] where P=(Fo^2^+2Fc^2^)/3'
_refine_ls_weighting_scheme calc
_refine_ls_wR_factor_gt 0.1141
_refine_ls_wR_factor_ref 0.1203
_reflns_Friedel_coverage 0.000
_reflns_number_gt 10555
_reflns_number_total 12486
_reflns_threshold_expression 'I > 2\s(I)'
_cod_data_source_file ja9b01356_si_002.cif
_cod_data_source_block 1891380(2-u-oac-ni4-clfinal)
_cod_original_formula_sum 'C50 H68 Cl N8 Ni4 O25.50'
_cod_database_code 4127539
_shelx_shelxl_version_number 2018/3
_chemical_oxdiff_formula 'C50 Cl N8 Ni4 O26'
_shelx_space_group_comment
;
The symmetry employed for this shelxl refinement is uniquely defined
by the following loop, which should always be used as a source of
symmetry information in preference to the above space-group names.
They are only intended as comments.
;
_reflns_odcompleteness_completeness 99.85
_reflns_odcompleteness_iscentric 1
_reflns_odcompleteness_theta 26.32
_olex2_refinement_description
;
1. Fixed Uiso
 At 1.2 times of:
  All C(H) groups
 At 1.5 times of:
  All C(H,H,H) groups
2. Restrained distances
 O6-H6
 0.85 with sigma of 0.02
3. Others
 Sof(O19B)=1-FVAR(1)
 Sof(O19A)=FVAR(1)
 Fixed Sof: Cl1A(0.6) Cl1B(0.4) O17A(0.5) O17B(0.5) O22A(0.5) O22B(0.5)
 O22C(0.5)
4.a Free rotating group:
 O15(H15a,H15b)
4.b Aromatic/amide H refined with riding coordinates:
 C37(H37), C22(H22), C36(H36), C34(H34), C35(H35), C1(H1), C30(H30), C4(H4),
 C19(H19), C23(H23), C11(H11), C44(H44), C26(H26), C12(H12), C43(H43), C15(H15),
  C2(H2), C8(H8a), C42(H42), C33(H33), C24(H24), C25(H25), C21(H21), C41(H41),
 C20(H20), C3(H3), C14(H14), C31(H31), C10(H10), C13(H13), C9(H9), C32(H32)
4.c Idealised Me refined as rotating group:
 C48(H48a,H48b,H48c), C50(H50a,H50b,H50c), C46(H46a,H46b,H46c)
4.d Idealised tetrahedral OH refined as rotating group:
 O5(H5), O7(H7), O8(H8)
;
_olex2_submission_special_instructions 'No special instructions were received'
_oxdiff_exptl_absorpt_empirical_details
;
Empirical correction (ABSPACK) includes:
- Absorption correction using spherical harmonics
- Frame scaling
;
_oxdiff_exptl_absorpt_empirical_full_max 1.672
_oxdiff_exptl_absorpt_empirical_full_min 0.590

loop_
_space_group_symop_operation_xyz
'x, y, z'
'-x, y+1/2, -z+1/2'
'-x, -y, -z'
'x, -y-1/2, z-1/2'

loop_
_atom_site_label
_atom_site_type_symbol
_atom_site_fract_x
_atom_site_fract_y
_atom_site_fract_z
_atom_site_U_iso_or_equiv
_atom_site_adp_type
_atom_site_occupancy
_atom_site_site_symmetry_order
_atom_site_calc_flag
_atom_site_refinement_flags_posn
_atom_site_refinement_flags_occupancy
_atom_site_disorder_assembly
_atom_site_disorder_group
Ni1 Ni 0.53599(3) 0.23507(2) 0.46634(2) 0.01838(9) Uani 1 1 d . . . .
Ni2 Ni 0.77347(3) 0.27221(2) 0.46999(2) 0.02135(10) Uani 1 1 d . . . .
Ni3 Ni 0.69193(3) 0.24872(2) 0.60372(2) 0.01892(10) Uani 1 1 d . . . .
Ni4 Ni 0.74004(3) 0.15064(2) 0.52338(2) 0.01852(9) Uani 1 1 d . . . .
Cl1A Cl 0.94160(19) 0.49535(10) 0.82733(16) 0.0919(9) Uani 0.6 1 d . P . .
Cl1B Cl 0.2746(2) 0.26923(13) 0.33248(14) 0.0560(7) Uani 0.4 1 d . P . .
O1 O 0.64128(16) 0.29076(8) 0.51925(9) 0.0194(4) Uani 1 1 d . . . .
O2 O 0.68565(16) 0.20099(8) 0.44538(9) 0.0191(4) Uani 1 1 d . . . .
O3 O 0.81924(16) 0.22507(8) 0.55724(9) 0.0197(4) Uani 1 1 d . . . .
O4 O 0.60032(16) 0.18539(8) 0.54834(9) 0.0175(4) Uani 1 1 d . . . .
O5 O 0.58592(18) 0.37937(9) 0.48203(11) 0.0260(5) Uani 1 1 d . . . .
H5 H 0.652242 0.386951 0.476881 0.11(2) Uiso 1 1 calc GR . . .
O6 O 0.64888(19) 0.19600(10) 0.33447(10) 0.0281(5) Uani 1 1 d D . . .
H6 H 0.5799(17) 0.1911(15) 0.3341(18) 0.028(10) Uiso 1 1 d D . . .
O7 O 0.99484(18) 0.26113(9) 0.60361(11) 0.0294(5) Uani 1 1 d . . . .
H7 H 0.967466 0.285935 0.577979 0.053(13) Uiso 1 1 calc GR . . .
O8 O 0.45439(17) 0.12170(8) 0.54803(10) 0.0222(4) Uani 1 1 d . . . .
H8 H 0.436217 0.136220 0.512155 0.042(12) Uiso 1 1 calc GR . . .
O9 O 0.42314(18) 0.17436(9) 0.43634(10) 0.0252(5) Uani 1 1 d . . . .
O10 O 0.4348(2) 0.15800(10) 0.33557(11) 0.0339(5) Uani 1 1 d . . . .
O11 O 0.88972(18) 0.32951(9) 0.50957(11) 0.0303(5) Uani 1 1 d . . . .
O12 O 0.8019(2) 0.40991(11) 0.48620(16) 0.0501(8) Uani 1 1 d . . . .
O13 O 0.51370(17) 0.28242(9) 0.38808(10) 0.0243(4) Uani 1 1 d . . . .
O14 O 0.69354(18) 0.31398(9) 0.39388(10) 0.0275(5) Uani 1 1 d . . . .
O15 O 0.7564(5) 0.52086(18) 0.5023(3) 0.1071(18) Uani 1 1 d . . . .
H15A H 0.781579 0.494647 0.480770 0.60(19) Uiso 1 1 d G . . .
H15B H 0.799879 0.519450 0.539329 0.025(11) Uiso 1 1 d G . . .
O16 O 0.5938(2) 0.55639(12) 0.57951(15) 0.0515(7) Uani 1 1 d . . . .
O17A O 0.5462(9) 0.5030(3) 0.3399(5) 0.090(3) Uani 0.5 1 d . P A 1
O17B O 0.5377(8) 0.5134(4) 0.6969(5) 0.091(3) Uani 0.5 1 d . P B 2
O18 O 0.0222(7) 0.5025(3) 0.6932(4) 0.188(4) Uani 1 1 d . . . .
O19A O 0.7859(17) 0.5760(8) 0.7926(6) 0.077(4) Uani 0.43(4) 1 d . P C 1
O19B O 0.7343(19) 0.5804(4) 0.7729(11) 0.082(6) Uani 0.57(4) 1 d . P C 2
O20 O 0.7573(3) 0.61892(15) 0.65766(19) 0.0715(10) Uani 1 1 d . . . .
O21 O 0.9207(5) 0.5702(3) 0.5980(3) 0.144(2) Uani 1 1 d . . . .
O22A O 0.8322(9) 0.4253(6) 0.3615(6) 0.118(4) Uani 0.5 1 d . P D 1
O22B O 0.7328(16) 0.5252(7) 0.3678(7) 0.198(8) Uani 0.5 1 d . P E 1
O22C O 0.7666(8) 0.4531(5) 0.3550(4) 0.089(3) Uani 0.5 1 d . P F 2
O23 O 0.5866(5) 0.59020(18) 0.27422(19) 0.0946(14) Uani 1 1 d . . . .
O24 O 0.8431(7) 0.5909(2) 0.2886(3) 0.173(4) Uani 1 1 d . . . .
O25 O 0.8619(3) 0.70477(14) 0.27086(15) 0.0620(8) Uani 1 1 d . . . .
N1 N 0.4225(2) 0.28207(10) 0.50669(12) 0.0221(5) Uani 1 1 d . . . .
N2 N 0.7229(2) 0.32896(11) 0.63140(12) 0.0249(5) Uani 1 1 d . . . .
N3 N 0.8791(2) 0.23202(12) 0.41902(13) 0.0278(6) Uani 1 1 d . . . .
N4 N 0.6825(2) 0.09367(10) 0.45514(12) 0.0238(5) Uani 1 1 d . . . .
N5 N 0.8055(2) 0.21240(11) 0.67593(12) 0.0233(5) Uani 1 1 d . . . .
N6 N 0.9112(2) 0.13234(11) 0.52630(12) 0.0246(5) Uani 1 1 d . . . .
N7 N 0.5484(2) 0.23910(10) 0.64529(12) 0.0212(5) Uani 1 1 d . . . .
N8 N 0.7223(2) 0.10346(10) 0.60191(12) 0.0226(5) Uani 1 1 d . . . .
C38 C 0.4904(2) 0.19165(12) 0.62940(13) 0.0188(6) Uani 1 1 d . . . .
C40 C 0.6233(2) 0.11084(12) 0.62232(13) 0.0210(6) Uani 1 1 d . . . .
C37 C 0.3919(2) 0.17879(13) 0.65125(14) 0.0239(6) Uani 1 1 d . . . .
H37 H 0.353479 0.144911 0.639643 0.029 Uiso 1 1 calc R . . .
C39 C 0.5419(2) 0.15320(12) 0.58494(13) 0.0187(6) Uani 1 1 d . . . .
C18 C 0.6834(2) 0.11271(13) 0.39683(15) 0.0246(6) Uani 1 1 d . . . .
C7 C 0.6602(3) 0.36517(13) 0.59230(16) 0.0262(6) Uani 1 1 d . . . .
C22 C 0.6539(3) 0.04060(13) 0.46297(17) 0.0321(7) Uani 1 1 d . . . .
H22 H 0.652884 0.027538 0.504531 0.038 Uiso 1 1 calc R . . .
C36 C 0.3497(3) 0.21598(14) 0.69041(15) 0.0289(7) Uani 1 1 d . . . .
H36 H 0.281824 0.208016 0.705877 0.035 Uiso 1 1 calc R . . .
C45 C 0.3966(3) 0.14789(13) 0.38456(15) 0.0257(6) Uani 1 1 d . . . .
C34 C 0.5074(3) 0.27451(13) 0.68347(15) 0.0276(7) Uani 1 1 d . . . .
H34 H 0.548207 0.307723 0.695242 0.033 Uiso 1 1 calc R . . .
C35 C 0.4080(3) 0.26495(14) 0.70664(16) 0.0320(7) Uani 1 1 d . . . .
H35 H 0.380629 0.291332 0.733015 0.038 Uiso 1 1 calc R . . .
C1 C 0.3137(3) 0.26934(14) 0.50722(16) 0.0284(7) Uani 1 1 d . . . .
H1 H 0.283005 0.236652 0.486286 0.034 Uiso 1 1 calc R . . .
C30 C 1.0993(3) 0.16332(15) 0.56815(16) 0.0315(7) Uani 1 1 d . . . .
H30 H 1.148028 0.189083 0.593103 0.038 Uiso 1 1 calc R . . .
C4 C 0.4008(3) 0.36381(14) 0.56567(17) 0.0321(7) Uani 1 1 d . . . .
H4 H 0.432851 0.396858 0.585130 0.039 Uiso 1 1 calc R . . .
C19 C 0.6574(3) 0.07864(15) 0.34410(17) 0.0353(8) Uani 1 1 d . . . .
H19 H 0.658654 0.092783 0.303019 0.042 Uiso 1 1 calc R . . .
C23 C 0.7874(3) 0.20319(15) 0.73519(15) 0.0318(7) Uani 1 1 d . . . .
H23 H 0.717640 0.215094 0.746063 0.038 Uiso 1 1 calc R . . .
C11 C 0.7932(3) 0.34820(14) 0.68281(16) 0.0345(8) Uani 1 1 d . . . .
H11 H 0.837848 0.322691 0.710360 0.041 Uiso 1 1 calc R . . .
C47 C 0.8847(3) 0.38162(14) 0.51267(18) 0.0340(8) Uani 1 1 d . . . .
C44 C 0.7955(3) 0.06560(14) 0.63123(16) 0.0308(7) Uani 1 1 d . . . .
H44 H 0.865929 0.060423 0.617397 0.037 Uiso 1 1 calc R . . .
C26 C 0.9879(3) 0.16948(16) 0.70433(17) 0.0366(8) Uani 1 1 d . . . .
H26 H 1.057351 0.157835 0.692836 0.044 Uiso 1 1 calc R . . .
C12 C 0.9864(3) 0.24690(16) 0.41517(17) 0.0355(8) Uani 1 1 d . . . .
H12 H 1.017279 0.279321 0.436624 0.043 Uiso 1 1 calc R . . .
C43 C 0.7720(3) 0.03387(16) 0.68088(18) 0.0388(8) Uani 1 1 d . . . .
H43 H 0.825156 0.007092 0.700373 0.047 Uiso 1 1 calc R . . .
C15 C 0.8980(3) 0.15394(17) 0.35430(16) 0.0368(8) Uani 1 1 d . . . .
H15 H 0.865792 0.121411 0.333621 0.044 Uiso 1 1 calc R . . .
C2 C 0.2443(3) 0.30198(16) 0.53710(18) 0.0356(8) Uani 1 1 d . . . .
H2 H 0.167594 0.291668 0.537161 0.043 Uiso 1 1 calc R . . .
C8 C 0.6638(3) 0.42137(14) 0.60423(18) 0.0364(8) Uani 1 1 d . . . .
H8A H 0.617587 0.446192 0.576498 0.044 Uiso 1 1 calc R . . .
C42 C 0.6708(3) 0.04157(16) 0.70167(17) 0.0368(8) Uani 1 1 d . . . .
H42 H 0.653215 0.020266 0.735762 0.044 Uiso 1 1 calc R . . .
C33 C 0.9556(3) 0.09134(14) 0.49706(17) 0.0311(7) Uani 1 1 d . . . .
H33 H 0.905404 0.065978 0.472411 0.037 Uiso 1 1 calc R . . .
C24 C 0.8658(3) 0.17726(19) 0.78057(17) 0.0446(10) Uani 1 1 d . . . .
H24 H 0.850797 0.171530 0.822000 0.054 Uiso 1 1 calc R . . .
C25 C 0.9665(3) 0.1598(2) 0.76448(18) 0.0483(10) Uani 1 1 d . . . .
H25 H 1.021283 0.141191 0.794721 0.058 Uiso 1 1 calc R . . .
C21 C 0.6260(3) 0.00462(15) 0.4132(2) 0.0429(9) Uani 1 1 d . . . .
H21 H 0.604731 -0.032459 0.419951 0.051 Uiso 1 1 calc R . . .
C48 C 0.9852(3) 0.41089(17) 0.5510(2) 0.0533(12) Uani 1 1 d . . . .
H48A H 1.000928 0.395303 0.593780 0.080 Uiso 1 1 calc GR . . .
H48B H 0.968142 0.450410 0.553365 0.080 Uiso 1 1 calc GR . . .
H48C H 1.051914 0.405998 0.530922 0.080 Uiso 1 1 calc GR . . .
C28 C 0.9238(2) 0.21346(13) 0.59433(15) 0.0233(6) Uani 1 1 d . . . .
C49 C 0.5896(3) 0.31252(12) 0.37007(14) 0.0233(6) Uani 1 1 d . . . .
C27 C 0.9058(3) 0.19656(13) 0.66107(14) 0.0251(6) Uani 1 1 d . . . .
C6 C 0.5906(2) 0.34026(12) 0.53136(14) 0.0223(6) Uani 1 1 d . . . .
C41 C 0.5955(3) 0.08059(13) 0.67236(14) 0.0273(7) Uani 1 1 d . . . .
H41 H 0.525315 0.086762 0.686159 0.033 Uiso 1 1 calc R . . .
C5 C 0.4654(2) 0.32872(12) 0.53560(14) 0.0222(6) Uani 1 1 d . . . .
C29 C 0.9824(3) 0.16799(13) 0.56215(14) 0.0240(6) Uani 1 1 d . . . .
C17 C 0.7101(3) 0.17479(13) 0.39143(14) 0.0231(6) Uani 1 1 d . . . .
C50 C 0.5507(3) 0.34974(14) 0.31441(16) 0.0319(7) Uani 1 1 d . . . .
H50A H 0.547452 0.328670 0.275197 0.048 Uiso 1 1 calc GR . . .
H50B H 0.604322 0.380504 0.315168 0.048 Uiso 1 1 calc GR . . .
H50C H 0.474964 0.364305 0.316581 0.048 Uiso 1 1 calc GR . . .
C16 C 0.8354(3) 0.18655(14) 0.38795(14) 0.0254(6) Uani 1 1 d . . . .
C20 C 0.6297(4) 0.02385(16) 0.3523(2) 0.0452(10) Uani 1 1 d . . . .
H20 H 0.613436 -0.000353 0.317017 0.054 Uiso 1 1 calc R . . .
C3 C 0.2890(3) 0.35012(16) 0.56700(18) 0.0382(8) Uani 1 1 d . . . .
H3 H 0.243439 0.373270 0.588035 0.046 Uiso 1 1 calc R . . .
C14 C 1.0086(3) 0.1693(2) 0.35107(19) 0.0475(10) Uani 1 1 d . . . .
H14 H 1.053388 0.147360 0.328290 0.057 Uiso 1 1 calc R . . .
C31 C 1.1443(3) 0.12087(17) 0.53750(19) 0.0407(9) Uani 1 1 d . . . .
H31 H 1.224422 0.117009 0.541458 0.049 Uiso 1 1 calc R . . .
C10 C 0.8022(4) 0.40397(16) 0.69663(18) 0.0450(10) Uani 1 1 d . . . .
H10 H 0.853510 0.416690 0.732745 0.054 Uiso 1 1 calc R . . .
C13 C 1.0526(3) 0.2169(2) 0.38137(19) 0.0456(10) Uani 1 1 d . . . .
H13 H 1.127531 0.228743 0.378921 0.055 Uiso 1 1 calc R . . .
C9 C 0.7361(4) 0.44089(15) 0.65747(19) 0.0463(10) Uani 1 1 d . . . .
H9 H 0.739900 0.479338 0.666771 0.056 Uiso 1 1 calc R . . .
C32 C 1.0723(3) 0.08403(16) 0.50106(19) 0.0398(8) Uani 1 1 d . . . .
H32 H 1.101397 0.054604 0.479371 0.048 Uiso 1 1 calc R . . .
C46 C 0.3147(4) 0.10026(17) 0.3849(2) 0.0486(10) Uani 1 1 d . . . .
H46A H 0.357420 0.066360 0.398016 0.073 Uiso 1 1 calc GR . . .
H46B H 0.270198 0.095240 0.342312 0.073 Uiso 1 1 calc GR . . .
H46C H 0.263318 0.108309 0.414478 0.073 Uiso 1 1 calc GR . . .

loop_
_atom_site_aniso_label
_atom_site_aniso_U_11
_atom_site_aniso_U_22
_atom_site_aniso_U_33
_atom_site_aniso_U_23
_atom_site_aniso_U_13
_atom_site_aniso_U_12
Ni1 0.01562(18) 0.02090(19) 0.01860(18) 0.00090(14) 0.00300(14) -0.00239(13)
Ni2 0.01659(18) 0.02385(19) 0.0241(2) 0.00327(15) 0.00489(15) -0.00348(14)
Ni3 0.01589(18) 0.02122(19) 0.01976(19) -0.00099(14) 0.00352(14) -0.00303(13)
Ni4 0.01546(18) 0.02092(19) 0.01951(18) 0.00078(14) 0.00403(14) -0.00041(13)
Cl1A 0.0489(11) 0.0625(13) 0.163(3) -0.0299(15) 0.0151(14) -0.0331(10)
Cl1B 0.0423(14) 0.0681(17) 0.0604(17) 0.0079(13) 0.0174(12) -0.0006(12)
O1 0.0163(9) 0.0197(10) 0.0225(10) -0.0009(8) 0.0045(8) -0.0012(7)
O2 0.0184(9) 0.0221(10) 0.0179(10) -0.0003(8) 0.0058(8) -0.0019(8)
O3 0.0138(9) 0.0235(10) 0.0213(10) 0.0018(8) 0.0022(8) -0.0016(7)
O4 0.0151(9) 0.0208(10) 0.0171(9) -0.0003(8) 0.0043(7) -0.0019(7)
O5 0.0217(11) 0.0222(10) 0.0333(12) 0.0057(9) 0.0032(9) -0.0003(8)
O6 0.0251(12) 0.0389(13) 0.0199(10) 0.0027(9) 0.0031(9) -0.0010(10)
O7 0.0202(11) 0.0321(12) 0.0342(13) 0.0029(10) 0.0005(9) -0.0069(9)
O8 0.0207(10) 0.0257(10) 0.0195(10) 0.0010(8) 0.0019(8) -0.0084(8)
O9 0.0256(11) 0.0276(11) 0.0213(10) -0.0005(9) 0.0007(9) -0.0079(9)
O10 0.0360(13) 0.0406(13) 0.0241(12) -0.0015(10) 0.0031(10) -0.0043(10)
O11 0.0230(11) 0.0287(12) 0.0385(13) 0.0015(10) 0.0038(10) -0.0054(9)
O12 0.0261(13) 0.0339(14) 0.087(2) 0.0091(14) 0.0013(13) -0.0044(11)
O13 0.0228(10) 0.0283(11) 0.0223(10) 0.0040(9) 0.0052(8) -0.0023(8)
O14 0.0229(11) 0.0324(12) 0.0272(11) 0.0073(9) 0.0046(9) -0.0023(9)
O15 0.128(5) 0.051(2) 0.158(5) 0.026(3) 0.070(4) 0.028(3)
O16 0.0426(15) 0.0412(15) 0.067(2) 0.0071(14) 0.0005(14) 0.0097(12)
O17A 0.095(6) 0.049(4) 0.149(9) 0.039(5) 0.083(6) 0.026(4)
O17B 0.078(6) 0.067(5) 0.136(8) 0.027(5) 0.038(6) 0.026(5)
O18 0.178(7) 0.165(6) 0.189(7) -0.065(6) -0.054(6) -0.046(5)
O19A 0.055(7) 0.070(7) 0.094(7) 0.057(6) -0.019(6) -0.035(5)
O19B 0.093(10) 0.053(4) 0.117(11) 0.028(5) 0.064(9) 0.036(5)
O20 0.0465(18) 0.075(2) 0.091(3) -0.028(2) 0.0068(18) -0.0022(16)
O21 0.101(4) 0.165(6) 0.178(6) -0.056(5) 0.057(4) 0.009(4)
O22A 0.077(7) 0.181(12) 0.102(8) -0.070(8) 0.032(6) -0.010(7)
O22B 0.251(18) 0.170(13) 0.163(13) -0.105(11) 0.013(12) 0.053(13)
O22C 0.079(6) 0.123(8) 0.063(5) 0.029(5) 0.008(5) -0.012(6)
O23 0.139(4) 0.074(3) 0.064(2) 0.012(2) 0.002(3) 0.018(3)
O24 0.218(8) 0.080(3) 0.167(6) 0.009(4) -0.106(6) -0.020(4)
O25 0.069(2) 0.064(2) 0.0529(18) -0.0102(16) 0.0121(16) -0.0056(17)
N1 0.0167(11) 0.0245(12) 0.0248(13) 0.0014(10) 0.0034(10) -0.0003(9)
N2 0.0242(13) 0.0252(13) 0.0250(13) -0.0019(10) 0.0037(10) -0.0070(10)
N3 0.0210(13) 0.0364(15) 0.0270(14) 0.0067(11) 0.0069(11) -0.0019(11)
N4 0.0194(12) 0.0237(13) 0.0281(13) -0.0003(10) 0.0036(10) 0.0008(10)
N5 0.0205(12) 0.0289(13) 0.0206(12) -0.0026(10) 0.0038(10) -0.0041(10)
N6 0.0194(12) 0.0290(13) 0.0256(13) 0.0036(11) 0.0046(10) 0.0016(10)
N7 0.0211(12) 0.0243(12) 0.0191(12) -0.0012(10) 0.0059(10) -0.0023(10)
N8 0.0207(12) 0.0237(12) 0.0230(13) 0.0021(10) 0.0028(10) -0.0014(10)
C38 0.0174(13) 0.0226(14) 0.0161(13) 0.0011(11) 0.0022(11) -0.0008(11)
C40 0.0219(14) 0.0215(14) 0.0189(14) -0.0016(11) 0.0019(11) -0.0055(11)
C37 0.0200(14) 0.0295(16) 0.0227(15) 0.0002(12) 0.0051(12) -0.0041(12)
C39 0.0169(13) 0.0222(14) 0.0182(13) 0.0002(11) 0.0066(11) -0.0042(11)
C18 0.0189(14) 0.0289(16) 0.0265(15) -0.0040(12) 0.0059(12) 0.0017(12)
C7 0.0223(15) 0.0256(15) 0.0311(16) -0.0030(13) 0.0057(13) -0.0060(12)
C22 0.0315(17) 0.0254(16) 0.0377(19) 0.0008(14) 0.0019(14) -0.0022(13)
C36 0.0220(15) 0.0391(18) 0.0277(16) -0.0004(14) 0.0104(13) -0.0014(13)
C45 0.0221(15) 0.0281(16) 0.0254(16) 0.0009(13) -0.0001(12) -0.0001(12)
C34 0.0308(16) 0.0279(16) 0.0249(15) -0.0041(13) 0.0074(13) -0.0042(13)
C35 0.0346(18) 0.0353(18) 0.0284(17) -0.0051(14) 0.0121(14) 0.0043(14)
C1 0.0191(15) 0.0306(16) 0.0349(17) 0.0007(13) 0.0034(13) -0.0032(12)
C30 0.0187(15) 0.0423(19) 0.0330(17) 0.0022(15) 0.0034(13) 0.0013(13)
C4 0.0267(16) 0.0305(17) 0.0392(19) -0.0071(14) 0.0062(14) 0.0009(13)
C19 0.0384(19) 0.0376(19) 0.0300(18) -0.0093(15) 0.0063(15) 0.0018(15)
C23 0.0279(16) 0.0431(19) 0.0246(16) -0.0017(14) 0.0051(13) -0.0050(14)
C11 0.0408(19) 0.0328(18) 0.0271(17) -0.0004(14) -0.0018(15) -0.0118(14)
C47 0.0234(16) 0.0328(18) 0.047(2) 0.0042(15) 0.0087(15) -0.0064(13)
C44 0.0251(16) 0.0316(17) 0.0337(17) 0.0071(14) 0.0002(13) 0.0027(13)
C26 0.0238(16) 0.053(2) 0.0312(18) 0.0053(16) 0.0000(14) 0.0035(15)
C12 0.0230(16) 0.051(2) 0.0335(18) 0.0072(16) 0.0090(14) -0.0066(14)
C43 0.0345(19) 0.041(2) 0.0380(19) 0.0167(16) -0.0025(15) 0.0056(15)
C15 0.0311(18) 0.055(2) 0.0267(17) -0.0022(16) 0.0119(14) 0.0020(16)
C2 0.0183(15) 0.044(2) 0.045(2) 0.0006(16) 0.0079(14) 0.0002(13)
C8 0.0411(19) 0.0237(16) 0.042(2) -0.0024(14) 0.0009(16) -0.0038(14)
C42 0.040(2) 0.042(2) 0.0279(17) 0.0134(15) 0.0041(15) -0.0021(15)
C33 0.0255(16) 0.0333(17) 0.0347(18) -0.0011(14) 0.0060(14) 0.0030(13)
C24 0.037(2) 0.073(3) 0.0220(17) 0.0041(17) 0.0017(15) -0.0026(19)
C25 0.035(2) 0.080(3) 0.0262(18) 0.0135(19) -0.0057(15) 0.0053(19)
C21 0.046(2) 0.0267(17) 0.052(2) -0.0061(16) -0.0012(18) -0.0044(15)
C48 0.034(2) 0.036(2) 0.084(3) -0.010(2) -0.005(2) -0.0069(16)
C28 0.0138(13) 0.0285(15) 0.0264(15) 0.0014(12) 0.0004(11) -0.0023(11)
C49 0.0260(15) 0.0229(14) 0.0217(14) -0.0005(12) 0.0059(12) 0.0000(12)
C27 0.0203(14) 0.0311(16) 0.0227(15) -0.0017(12) 0.0009(12) -0.0049(12)
C6 0.0202(14) 0.0201(14) 0.0268(15) 0.0005(12) 0.0051(12) -0.0008(11)
C41 0.0295(16) 0.0323(16) 0.0206(15) 0.0030(12) 0.0057(13) -0.0034(13)
C5 0.0187(14) 0.0245(15) 0.0231(15) 0.0030(12) 0.0029(11) 0.0001(11)
C29 0.0199(14) 0.0291(15) 0.0226(15) 0.0058(12) 0.0029(12) -0.0002(12)
C17 0.0230(15) 0.0298(16) 0.0179(14) -0.0017(12) 0.0072(11) -0.0002(12)
C50 0.0325(17) 0.0318(17) 0.0307(17) 0.0091(14) 0.0043(14) -0.0012(13)
C16 0.0216(15) 0.0368(17) 0.0194(14) 0.0056(12) 0.0081(12) 0.0005(12)
C20 0.053(2) 0.0346(19) 0.044(2) -0.0172(17) -0.0006(18) 0.0009(17)
C3 0.0279(17) 0.045(2) 0.044(2) -0.0077(16) 0.0118(15) 0.0074(15)
C14 0.0297(19) 0.081(3) 0.036(2) 0.000(2) 0.0178(16) 0.0098(19)
C31 0.0193(16) 0.057(2) 0.047(2) -0.0013(18) 0.0085(15) 0.0096(15)
C10 0.064(3) 0.037(2) 0.0291(18) -0.0049(15) -0.0069(18) -0.0197(18)
C13 0.0224(17) 0.078(3) 0.039(2) 0.009(2) 0.0134(15) -0.0033(18)
C9 0.067(3) 0.0267(18) 0.042(2) -0.0073(16) 0.0012(19) -0.0137(17)
C32 0.0292(18) 0.046(2) 0.046(2) -0.0065(17) 0.0117(16) 0.0114(15)
C46 0.052(2) 0.047(2) 0.047(2) -0.0159(19) 0.0099(19) -0.0270(19)

loop_
_atom_type_symbol
_atom_type_description
_atom_type_scat_dispersion_real
_atom_type_scat_dispersion_imag
_atom_type_scat_source
C C 0.0033 0.0016 'International Tables Vol C Tables 4.2.6.8 and 6.1.1.4'
H H 0.0000 0.0000 'International Tables Vol C Tables 4.2.6.8 and 6.1.1.4'
Cl Cl 0.1484 0.1585 'International Tables Vol C Tables 4.2.6.8 and 6.1.1.4'
N N 0.0061 0.0033 'International Tables Vol C Tables 4.2.6.8 and 6.1.1.4'
Ni Ni 0.3393 1.1124 'International Tables Vol C Tables 4.2.6.8 and 6.1.1.4'
O O 0.0106 0.0060 'International Tables Vol C Tables 4.2.6.8 and 6.1.1.4'

loop_
_exptl_crystal_face_index_h
_exptl_crystal_face_index_k
_exptl_crystal_face_index_l
_exptl_crystal_face_perp_dist
0 -34 3 0.0190
0 34 -3 0.0276
-2 33 -5 0.0184
2 -33 5 0.0233
-2 3 30 0.0575
-16 0 -3 0.0496
17 -1 0 0.0514
0 -31 -12 0.0295
-12 -11 -15 0.0526
-14 9 19 0.0646
11 3 19 0.0636
0 12 -28 0.0398
-1 -8 -29 0.0393
10 -10 -25 0.0571
12 8 -24 0.0550
-12 -8 24 0.0673

loop_
_geom_angle_atom_site_label_1
_geom_angle_atom_site_label_2
_geom_angle_atom_site_label_3
_geom_angle
O1 Ni1 Ni2 45.16(6)
O1 Ni1 O2 85.09(8)
O1 Ni1 O4 79.51(7)
O1 Ni1 N1 77.87(9)
O2 Ni1 Ni2 43.36(5)
O2 Ni1 O4 76.34(7)
O4 Ni1 Ni2 87.01(5)
O9 Ni1 Ni2 144.10(7)
O9 Ni1 O1 165.00(9)
O9 Ni1 O2 101.13(9)
O9 Ni1 O4 88.64(8)
O9 Ni1 N1 94.72(9)
O13 Ni1 Ni2 80.36(6)
O13 Ni1 O1 93.85(8)
O13 Ni1 O2 91.94(8)
O13 Ni1 O4 166.89(8)
O13 Ni1 O9 99.52(8)
O13 Ni1 N1 92.29(9)
N1 Ni1 Ni2 121.18(7)
N1 Ni1 O2 162.68(9)
N1 Ni1 O4 97.28(9)
O1 Ni2 Ni1 43.57(5)
O1 Ni2 O3 76.87(8)
O2 Ni2 Ni1 44.82(6)
O2 Ni2 O1 84.98(8)
O2 Ni2 O3 79.62(7)
O2 Ni2 O11 164.73(9)
O2 Ni2 N3 78.41(9)
O3 Ni2 Ni1 87.46(5)
O11 Ni2 Ni1 142.65(7)
O11 Ni2 O1 99.33(9)
O11 Ni2 O3 87.06(8)
O11 Ni2 N3 96.10(10)
O14 Ni2 Ni1 79.50(6)
O14 Ni2 O1 90.74(8)
O14 Ni2 O2 93.75(8)
O14 Ni2 O3 166.34(8)
O14 Ni2 O11 100.80(9)
O14 Ni2 N3 92.90(10)
N3 Ni2 Ni1 121.24(8)
N3 Ni2 O1 163.18(9)
N3 Ni2 O3 97.39(9)
O1 Ni3 O4 79.72(7)
O1 Ni3 N7 107.26(9)
O3 Ni3 O1 80.49(8)
O3 Ni3 O4 83.00(8)
O3 Ni3 N5 78.63(9)
O3 Ni3 N7 156.85(9)
N2 Ni3 O1 78.42(9)
N2 Ni3 O3 107.21(9)
N2 Ni3 O4 153.85(9)
N2 Ni3 N5 97.13(10)
N2 Ni3 N7 95.80(10)
N5 Ni3 O1 156.27(9)
N5 Ni3 O4 108.60(9)
N5 Ni3 N7 96.34(10)
N7 Ni3 O4 77.20(9)
O2 Ni4 O3 80.48(8)
O2 Ni4 N6 108.17(9)
O2 Ni4 N8 155.91(9)
O4 Ni4 O2 79.51(8)
O4 Ni4 O3 83.95(8)
O4 Ni4 N4 106.45(9)
O4 Ni4 N6 158.73(9)
O4 Ni4 N8 78.64(9)
N4 Ni4 O2 78.38(9)
N4 Ni4 O3 154.16(10)
N4 Ni4 N6 94.63(10)
N4 Ni4 N8 98.26(10)
N6 Ni4 O3 78.02(9)
N8 Ni4 O3 107.06(9)
N8 Ni4 N6 95.85(10)
Ni1 O1 Ni2 91.27(8)
Ni1 O1 Ni3 102.64(9)
Ni3 O1 Ni2 102.08(8)
C6 O1 Ni1 115.27(16)
C6 O1 Ni2 132.20(18)
C6 O1 Ni3 109.08(17)
Ni2 O2 Ni1 91.82(8)
Ni2 O2 Ni4 102.30(8)
Ni4 O2 Ni1 102.26(8)
C17 O2 Ni1 132.21(17)
C17 O2 Ni2 115.09(17)
C17 O2 Ni4 108.82(17)
Ni3 O3 Ni2 100.41(8)
Ni3 O3 Ni4 94.61(8)
Ni4 O3 Ni2 96.97(8)
C28 O3 Ni2 131.52(18)
C28 O3 Ni3 116.63(18)
C28 O3 Ni4 109.26(17)
Ni3 O4 Ni1 97.45(8)
Ni4 O4 Ni1 101.77(8)
Ni4 O4 Ni3 94.65(8)
C39 O4 Ni1 129.52(16)
C39 O4 Ni3 110.46(16)
C39 O4 Ni4 116.26(16)
C45 O9 Ni1 133.7(2)
C47 O11 Ni2 131.7(2)
C49 O13 Ni1 125.69(19)
C49 O14 Ni2 127.4(2)
C1 N1 Ni1 125.9(2)
C1 N1 C5 118.6(3)
C5 N1 Ni1 115.44(19)
C7 N2 Ni3 112.57(19)
C7 N2 C11 119.0(3)
C11 N2 Ni3 128.4(2)
C12 N3 Ni2 126.0(3)
C16 N3 Ni2 115.5(2)
C16 N3 C12 118.5(3)
C18 N4 Ni4 112.6(2)
C18 N4 C22 119.3(3)
C22 N4 Ni4 127.9(2)
C23 N5 Ni3 125.8(2)
C23 N5 C27 118.5(3)
C27 N5 Ni3 115.7(2)
C33 N6 Ni4 128.0(2)
C33 N6 C29 118.6(3)
C29 N6 Ni4 113.4(2)
C38 N7 Ni3 114.22(19)
C34 N7 Ni3 127.7(2)
C34 N7 C38 118.1(3)
C40 N8 Ni4 114.59(19)
C44 N8 Ni4 127.0(2)
C44 N8 C40 118.3(3)
N7 C38 C37 122.4(3)
N7 C38 C39 115.2(2)
C37 C38 C39 122.5(3)
N8 C40 C39 115.4(2)
N8 C40 C41 122.0(3)
C41 C40 C39 122.6(3)
C38 C37 C36 119.1(3)
O4 C39 O8 112.4(2)
O4 C39 C38 108.3(2)
O4 C39 C40 109.6(2)
O8 C39 C38 109.6(2)
O8 C39 C40 105.6(2)
C40 C39 C38 111.3(2)
N4 C18 C19 121.5(3)
N4 C18 C17 116.2(3)
C19 C18 C17 122.3(3)
N2 C7 C8 121.9(3)
N2 C7 C6 115.6(3)
C8 C7 C6 122.4(3)
N4 C22 C21 122.5(3)
C35 C36 C37 119.0(3)
O9 C45 C46 116.0(3)
O10 C45 O9 124.7(3)
O10 C45 C46 119.3(3)
N7 C34 C35 123.0(3)
C36 C35 C34 118.4(3)
N1 C1 C2 122.5(3)
C31 C30 C29 119.3(3)
C3 C4 C5 119.1(3)
C20 C19 C18 119.1(4)
N5 C23 C24 122.7(3)
N2 C11 C10 121.8(3)
O11 C47 C48 117.2(3)
O12 C47 O11 124.1(3)
O12 C47 C48 118.7(3)
N8 C44 C43 122.3(3)
C25 C26 C27 118.6(3)
N3 C12 C13 122.4(4)
C42 C43 C44 119.2(3)
C16 C15 C14 119.0(4)
C1 C2 C3 118.6(3)
C7 C8 C9 118.8(3)
C43 C42 C41 119.0(3)
N6 C33 C32 123.0(3)
C25 C24 C23 118.4(3)
C24 C25 C26 120.1(3)
C22 C21 C20 118.4(3)
O3 C28 O7 111.7(2)
O3 C28 C27 109.1(2)
O3 C28 C29 108.9(2)
O7 C28 C27 105.2(2)
O7 C28 C29 109.5(2)
C29 C28 C27 112.4(3)
O13 C49 C50 116.6(3)
O14 C49 O13 126.6(3)
O14 C49 C50 116.7(3)
N5 C27 C26 121.7(3)
N5 C27 C28 115.0(3)
C26 C27 C28 123.2(3)
O1 C6 O5 113.3(2)
O1 C6 C7 108.0(2)
O1 C6 C5 108.5(2)
O5 C6 C7 108.6(2)
O5 C6 C5 104.9(2)
C5 C6 C7 113.7(3)
C42 C41 C40 119.2(3)
N1 C5 C4 122.2(3)
N1 C5 C6 114.7(3)
C4 C5 C6 123.1(3)
N6 C29 C30 121.5(3)
N6 C29 C28 115.0(3)
C30 C29 C28 123.5(3)
O2 C17 O6 113.8(2)
O2 C17 C18 107.5(2)
O2 C17 C16 107.9(2)
O6 C17 C18 109.8(2)
O6 C17 C16 104.4(2)
C16 C17 C18 113.5(3)
N3 C16 C15 122.1(3)
N3 C16 C17 114.9(3)
C15 C16 C17 123.0(3)
C19 C20 C21 119.1(3)
C4 C3 C2 119.0(3)
C13 C14 C15 119.1(4)
C30 C31 C32 119.6(3)
C9 C10 C11 119.2(3)
C12 C13 C14 118.8(3)
C10 C9 C8 119.3(3)
C31 C32 C33 118.0(3)

loop_
_geom_bond_atom_site_label_1
_geom_bond_atom_site_label_2
_geom_bond_distance
Ni1 Ni2 2.9642(5)
Ni1 O1 2.0436(19)
Ni1 O2 2.090(2)
Ni1 O4 2.1580(19)
Ni1 O9 2.019(2)
Ni1 O13 2.013(2)
Ni1 N1 2.075(3)
Ni2 O1 2.102(2)
Ni2 O2 2.036(2)
Ni2 O3 2.179(2)
Ni2 O11 2.037(2)
Ni2 O14 2.012(2)
Ni2 N3 2.058(3)
Ni3 O1 2.075(2)
Ni3 O3 2.046(2)
Ni3 O4 2.1197(19)
Ni3 N2 2.043(3)
Ni3 N5 2.066(3)
Ni3 N7 2.085(3)
Ni4 O2 2.080(2)
Ni4 O3 2.101(2)
Ni4 O4 2.0257(19)
Ni4 N4 2.040(3)
Ni4 N6 2.082(3)
Ni4 N8 2.080(3)
O1 C6 1.387(4)
O2 C17 1.398(4)
O3 C28 1.385(3)
O4 C39 1.382(3)
O5 C6 1.415(4)
O6 C17 1.406(4)
O7 C28 1.424(4)
O8 C39 1.416(3)
O9 C45 1.274(4)
O10 C45 1.245(4)
O11 C47 1.263(4)
O12 C47 1.253(4)
O13 C49 1.276(4)
O14 C49 1.257(4)
N1 C1 1.338(4)
N1 C5 1.344(4)
N2 C7 1.345(4)
N2 C11 1.346(4)
N3 C12 1.349(4)
N3 C16 1.342(4)
N4 C18 1.338(4)
N4 C22 1.346(4)
N5 C23 1.349(4)
N5 C27 1.350(4)
N6 C33 1.334(4)
N6 C29 1.351(4)
N7 C38 1.352(4)
N7 C34 1.338(4)
N8 C40 1.345(4)
N8 C44 1.343(4)
C38 C37 1.378(4)
C38 C39 1.539(4)
C40 C39 1.537(4)
C40 C41 1.390(4)
C37 C36 1.387(5)
C18 C19 1.391(5)
C18 C17 1.543(4)
C7 C8 1.382(5)
C7 C6 1.543(4)
C22 C21 1.374(5)
C36 C35 1.386(5)
C45 C46 1.513(5)
C34 C35 1.387(5)
C1 C2 1.384(5)
C30 C29 1.385(4)
C30 C31 1.380(5)
C4 C5 1.383(5)
C4 C3 1.382(5)
C19 C20 1.384(6)
C23 C24 1.377(5)
C11 C10 1.380(5)
C47 C48 1.506(5)
C44 C43 1.384(5)
C26 C25 1.383(5)
C26 C27 1.389(5)
C12 C13 1.374(6)
C43 C42 1.375(6)
C15 C16 1.377(5)
C15 C14 1.387(5)
C2 C3 1.389(5)
C8 C9 1.388(5)
C42 C41 1.376(5)
C33 C32 1.393(5)
C24 C25 1.376(6)
C21 C20 1.397(6)
C28 C27 1.544(4)
C28 C29 1.533(4)
C49 C50 1.503(4)
C6 C5 1.541(4)
C17 C16 1.539(4)
C14 C13 1.379(6)
C31 C32 1.381(6)
C10 C9 1.375(6)

loop_
_exptl_oxdiff_crystal_face_indexfrac_h
_exptl_oxdiff_crystal_face_indexfrac_k
_exptl_oxdiff_crystal_face_indexfrac_l
_exptl_oxdiff_crystal_face_x
_exptl_oxdiff_crystal_face_y
_exptl_oxdiff_crystal_face_z
-0.0014 -33.9847 2.9982 0.8558 -0.5205 0.0362
0.0014 33.9847 -2.9982 -0.8558 0.5205 -0.0362
-1.9980 32.9848 -4.9975 -0.8310 0.5119 -0.1849
1.9980 -32.9848 4.9975 0.8310 -0.5119 0.1849
-1.9989 2.9965 29.9864 -0.4583 -0.7440 0.4752
-15.9943 -0.0038 -3.0000 -0.1647 -0.2837 -0.9318
16.9938 -0.9953 0.0014 0.2389 0.3668 0.9275
-0.0014 -30.9852 -11.9951 0.9545 -0.1118 -0.2531
-11.9963 -10.9972 -14.9944 0.3155 -0.0434 -0.9535
-13.9944 8.9914 18.9905 -0.6357 -0.6625 -0.3897
10.9963 3.0003 18.9924 -0.1656 -0.1826 0.9714
0.0003 11.9961 -27.9873 0.0164 0.8471 -0.5358
-1.0002 -7.9950 -28.9872 0.5400 0.5866 -0.6228
9.9958 -9.9916 -24.9881 0.6828 0.7077 0.0541
11.9958 8.0007 -23.9881 0.2242 0.9642 0.1944
-11.9958 -8.0007 23.9881 -0.2242 -0.9642 -0.1944
